data_9011117
loop_
_publ_author_name
'Fairhurst, C. W.'
'Cohen, J. B.'

_publ_section_title
;
 The crystal structure of two compounds found in dental amalgam: Ag2Hg3 and
 Ag3Sn
;
_journal_name_full 'Acta Crystallographica, Section B'
_journal_page_first 371
_journal_page_last 378
_journal_paper_doi 10.1107/S0567740872002432
_journal_volume 28
_journal_year 1972
_chemical_compound_source Synthetic
_chemical_formula_sum 'Ag5 Hg7.55'
_chemical_name_mineral Moschellandsbergite
_space_group_IT_number 197
_symmetry_space_group_name_Hall 'I 2 2 3'
_symmetry_space_group_name_H-M 'I 2 3'
_cell_angle_alpha 90
_cell_angle_beta 90
_cell_angle_gamma 90
_cell_length_a 10.0506
_cell_length_b 10.0506
_cell_length_c 10.0506
_cell_formula_units_Z 4
_cell_volume 1015.257
_database_code_amcsd 0009425
_exptl_crystal_density_diffrn 13.437
_cod_database_code 9011117

loop_
_space_group_symop_operation_xyz
x,y,z
1/2+x,1/2+y,1/2+z
-z,-x,y
1/2-z,1/2-x,1/2+y
-z,x,-y
1/2-z,1/2+x,1/2-y
z,-x,-y
1/2+z,1/2-x,1/2-y
z,x,y
1/2+z,1/2+x,1/2+y
y,-z,-x
1/2+y,1/2-z,1/2-x
-y,-z,x
1/2-y,1/2-z,1/2+x
-y,z,-x
1/2-y,1/2+z,1/2-x
y,z,x
1/2+y,1/2+z,1/2+x
-x,y,-z
1/2-x,1/2+y,1/2-z
x,-y,-z
1/2+x,1/2-y,1/2-z
-x,-y,z
1/2-x,1/2-y,1/2+z

loop_
_atom_site_aniso_label
_atom_site_aniso_U_11
_atom_site_aniso_U_22
_atom_site_aniso_U_33
_atom_site_aniso_U_12
_atom_site_aniso_U_13
_atom_site_aniso_U_23
Ag1 0.00461 0.00461 0.00461 0.00154 0.00154 0.00154
Ag2 0.01177 0.01638 0.00870 0.00000 0.00000 0.00154
Hg1 0.01945 0.01945 0.01945 0.00307 0.00307 0.00307
Hg2 0.00819 0.02559 0.01177 -0.00205 -0.00256 -0.00563

loop_
_atom_site_label
_atom_site_fract_x
_atom_site_fract_y
_atom_site_fract_z
_atom_site_occupancy
Ag1 0.32850 0.32850 0.32850 1.00000
Ag2 0.35500 0.00000 0.00000 1.00000
Hg1 0.11510 0.11510 0.11510 1.00000
Hg2 0.29570 0.33590 0.02910 0.92500

loop_
_cod_related_entry_id
_cod_related_entry_database
_cod_related_entry_code
1 AMCSD 0009425
